data_1540649
loop_
_publ_author_name
'Shen, Tao'
'Huang, Xiaoqiang'
'Liang, Yu-Feng'
'Jiao, Ning'

_publ_section_title
;
 Cu-Catalyzed Transformation of Alkynes and Alkenes with Azide and
 Dimethyl Sulfoxide Reagents.
;
_journal_issue 24
_journal_name_full 'Organic letters'
_journal_page_first 6186
_journal_page_last 6189
_journal_paper_doi 10.1021/acs.orglett.5b03179
_journal_volume 17
_journal_year 2015
_chemical_formula_sum 'C11 H10 Br N2 S'
_chemical_formula_weight 282.18
_chemical_name_systematic
; 
 ? 
;
_space_group_IT_number 14
_symmetry_cell_setting monoclinic
_symmetry_space_group_name_Hall '-P 2ybc'
_symmetry_space_group_name_H-M 'P 1 21/c 1'
_atom_sites_solution_hydrogens geom
_atom_sites_solution_primary direct
_atom_sites_solution_secondary difmap
_audit_creation_method SHELXL-97
_cell_angle_alpha 90.00
_cell_angle_beta 97.533(2)
_cell_angle_gamma 90.00
_cell_formula_units_Z 4
_cell_length_a 7.6870(12)
_cell_length_b 5.6405(9)
_cell_length_c 26.624(4)
_cell_measurement_reflns_used 2079
_cell_measurement_temperature 296(2)
_cell_measurement_theta_max 24.58
_cell_measurement_theta_min 2.91
_cell_volume 1144.4(3)
_computing_structure_refinement 'SHELXL-97 (Sheldrick, 2008)'
_computing_structure_solution 'SHELXS-97 (Sheldrick, 2008)'
_diffrn_ambient_temperature 296(2)
_diffrn_measured_fraction_theta_full 0.991
_diffrn_measured_fraction_theta_max 0.991
_diffrn_measurement_device_type 'Bruker Smart Apex II CCD'
_diffrn_radiation_monochromator graphite
_diffrn_radiation_source 'fine-focus sealed tube'
_diffrn_radiation_type MoK\a
_diffrn_radiation_wavelength 0.71073
_diffrn_reflns_av_R_equivalents 0.0283
_diffrn_reflns_av_sigmaI/netI 0.0330
_diffrn_reflns_limit_h_max 9
_diffrn_reflns_limit_h_min -8
_diffrn_reflns_limit_k_max 6
_diffrn_reflns_limit_k_min -6
_diffrn_reflns_limit_l_max 27
_diffrn_reflns_limit_l_min -31
_diffrn_reflns_number 6000
_diffrn_reflns_theta_full 25.01
_diffrn_reflns_theta_max 25.01
_diffrn_reflns_theta_min 2.91
_exptl_absorpt_coefficient_mu 3.741
_exptl_absorpt_correction_T_max 0.6623
_exptl_absorpt_correction_T_min 0.3543
_exptl_absorpt_correction_type multi-scan
_exptl_crystal_colour colorless
_exptl_crystal_density_diffrn 1.638
_exptl_crystal_density_method 'not measured'
_exptl_crystal_description block
_exptl_crystal_F_000 564
_exptl_crystal_size_max 0.35
_exptl_crystal_size_mid 0.18
_exptl_crystal_size_min 0.12
_refine_diff_density_max 0.417
_refine_diff_density_min -0.470
_refine_diff_density_rms 0.053
_refine_ls_extinction_method none
_refine_ls_goodness_of_fit_ref 1.043
_refine_ls_hydrogen_treatment constr
_refine_ls_matrix_type full
_refine_ls_number_parameters 136
_refine_ls_number_reflns 2009
_refine_ls_number_restraints 0
_refine_ls_restrained_S_all 1.043
_refine_ls_R_factor_all 0.0435
_refine_ls_R_factor_gt 0.0312
_refine_ls_shift/su_max 0.001
_refine_ls_shift/su_mean 0.000
_refine_ls_structure_factor_coef Fsqd
_refine_ls_weighting_details 'calc w=1/[\s^2^(Fo^2^)+(0.0290P)^2^+0.7930P] where P=(Fo^2^+2Fc^2^)/3'
_refine_ls_weighting_scheme calc
_refine_ls_wR_factor_gt 0.0719
_refine_ls_wR_factor_ref 0.0768
_reflns_number_gt 1617
_reflns_number_total 2009
_reflns_threshold_expression >2sigma(I)
_cod_data_source_file ol5b03179_si_002.cif
_cod_data_source_block z
_cod_depositor_comments
;
The following automatic conversions were performed:

'_symmetry_cell_setting' value 'Monoclinic' changed to 'monoclinic'
according to
/usr/data/users/saulius/crontab/automatic-downloads/rss-feeds/ACS/lib/dictionaries/cif_core.dic
dictionary named 'cif_core.dic' version 2.4.2 from 2011-04-26.

Automatic conversion script
Id: cif_fix_values 4268 2015-11-12 08:31:59Z antanas 

 Adding full bibliography for 1540649.cif.
;
_cod_original_sg_symbol_H-M P2(1)/c
_cod_database_code 1540649

loop_
_symmetry_equiv_pos_as_xyz
'x, y, z'
'-x, y+1/2, -z+1/2'
'-x, -y, -z'
'x, -y-1/2, z-1/2'

loop_
_atom_site_label
_atom_site_type_symbol
_atom_site_fract_x
_atom_site_fract_y
_atom_site_fract_z
_atom_site_U_iso_or_equiv
_atom_site_adp_type
_atom_site_occupancy
_atom_site_symmetry_multiplicity
_atom_site_calc_flag
_atom_site_refinement_flags
Br1 Br 0.15775(5) 0.67880(8) 0.367687(14) 0.06739(17) Uani 1 1 d .
S1 S 0.20789(11) 0.09797(15) 0.00429(3) 0.0493(2) Uani 1 1 d .
N1 N 0.3454(4) 0.6862(4) 0.11836(10) 0.0461(6) Uani 1 1 d .
N2 N 0.3817(4) 0.5955(4) 0.07536(10) 0.0473(7) Uani 1 1 d .
N3 N 0.3832(3) 0.3577(4) 0.08087(9) 0.0368(6) Uani 1 1 d .
C1 C 0.3331(4) 0.3872(5) 0.24117(11) 0.0388(7) Uani 1 1 d .
H1A H 0.3916 0.2498 0.2337 0.047 Uiso 1 1 calc R
C2 C 0.2980(4) 0.4236(5) 0.29009(11) 0.0439(7) Uani 1 1 d .
H2A H 0.3324 0.3129 0.3153 0.053 Uiso 1 1 calc R
C3 C 0.2104(4) 0.6285(5) 0.30083(11) 0.0403(7) Uani 1 1 d .
C4 C 0.1613(4) 0.7944(5) 0.26372(13) 0.0434(7) Uani 1 1 d .
H4A H 0.1043 0.9325 0.2714 0.052 Uiso 1 1 calc R
C5 C 0.1972(4) 0.7543(5) 0.21523(12) 0.0409(7) Uani 1 1 d .
H5A H 0.1629 0.8662 0.1902 0.049 Uiso 1 1 calc R
C6 C 0.2838(4) 0.5500(4) 0.20255(11) 0.0340(6) Uani 1 1 d .
C7 C 0.3239(4) 0.5078(5) 0.15121(11) 0.0341(6) Uani 1 1 d .
C8 C 0.3486(4) 0.2982(5) 0.12712(11) 0.0381(7) Uani 1 1 d .
H8A H 0.3425 0.1460 0.1402 0.046 Uiso 1 1 calc R
C9 C 0.4097(4) 0.1998(5) 0.03916(12) 0.0429(7) Uani 1 1 d .
H9A H 0.4778 0.0638 0.0526 0.051 Uiso 1 1 calc R
H9B H 0.4771 0.2825 0.0162 0.051 Uiso 1 1 calc R
C10 C 0.1549(5) 0.3444(6) -0.03781(15) 0.0673(10) Uani 1 1 d .
H10B H 0.0469 0.3126 -0.0592 0.101 Uiso 1 1 calc R
H10C H 0.2473 0.3669 -0.0583 0.101 Uiso 1 1 calc R
H10D H 0.1421 0.4851 -0.0183 0.101 Uiso 1 1 calc R

loop_
_atom_site_aniso_label
_atom_site_aniso_U_11
_atom_site_aniso_U_22
_atom_site_aniso_U_33
_atom_site_aniso_U_23
_atom_site_aniso_U_13
_atom_site_aniso_U_12
Br1 0.0701(3) 0.0888(3) 0.0441(2) -0.01670(19) 0.01035(18) -0.0020(2)
S1 0.0530(5) 0.0480(4) 0.0466(5) -0.0039(4) 0.0051(4) -0.0081(4)
N1 0.0641(18) 0.0294(13) 0.0463(16) 0.0029(11) 0.0130(13) -0.0020(12)
N2 0.0650(18) 0.0348(13) 0.0435(16) 0.0027(12) 0.0122(13) -0.0047(12)
N3 0.0408(14) 0.0299(12) 0.0408(14) -0.0011(10) 0.0100(11) -0.0022(10)
C1 0.0442(17) 0.0298(14) 0.0417(17) 0.0003(13) 0.0030(14) 0.0066(13)
C2 0.0467(18) 0.0433(17) 0.0394(18) 0.0069(14) -0.0026(14) 0.0037(15)
C3 0.0366(17) 0.0468(18) 0.0372(16) -0.0088(14) 0.0035(13) -0.0049(13)
C4 0.0411(17) 0.0309(15) 0.058(2) -0.0092(14) 0.0072(15) 0.0029(13)
C5 0.0445(18) 0.0279(14) 0.050(2) 0.0035(13) 0.0059(15) 0.0032(13)
C6 0.0313(15) 0.0253(14) 0.0447(17) -0.0027(12) 0.0022(13) -0.0031(11)
C7 0.0303(15) 0.0272(14) 0.0443(16) 0.0013(12) 0.0035(13) -0.0022(11)
C8 0.0461(17) 0.0287(14) 0.0406(17) 0.0025(12) 0.0097(14) -0.0012(13)
C9 0.0436(18) 0.0425(16) 0.0442(18) -0.0028(14) 0.0114(14) 0.0009(14)
C10 0.070(3) 0.068(2) 0.062(2) 0.0062(19) 0.001(2) 0.0104(19)

loop_
_atom_type_symbol
_atom_type_description
_atom_type_scat_dispersion_real
_atom_type_scat_dispersion_imag
_atom_type_scat_source
C C 0.0033 0.0016 'International Tables Vol C Tables 4.2.6.8 and 6.1.1.4'
H H 0.0000 0.0000 'International Tables Vol C Tables 4.2.6.8 and 6.1.1.4'
N N 0.0061 0.0033 'International Tables Vol C Tables 4.2.6.8 and 6.1.1.4'
S S 0.1246 0.1234 'International Tables Vol C Tables 4.2.6.8 and 6.1.1.4'
Br Br -0.2901 2.4595 'International Tables Vol C Tables 4.2.6.8 and 6.1.1.4'

loop_
_geom_angle_atom_site_label_1
_geom_angle_atom_site_label_2
_geom_angle_atom_site_label_3
_geom_angle
C9 S1 C10 100.66(17)
N2 N1 C7 109.3(2)
N1 N2 N3 106.9(2)
C8 N3 N2 110.5(2)
C8 N3 C9 127.8(2)
N2 N3 C9 121.6(2)
C2 C1 C6 122.0(3)
C2 C1 H1A 119.0
C6 C1 H1A 119.0
C1 C2 C3 118.6(3)
C1 C2 H2A 120.7
C3 C2 H2A 120.7
C4 C3 C2 120.9(3)
C4 C3 Br1 119.9(2)
C2 C3 Br1 119.2(2)
C5 C4 C3 119.5(3)
C5 C4 H4A 120.3
C3 C4 H4A 120.3
C4 C5 C6 121.7(3)
C4 C5 H5A 119.2
C6 C5 H5A 119.2
C1 C6 C5 117.3(3)
C1 C6 C7 120.9(2)
C5 C6 C7 121.8(3)
N1 C7 C8 107.6(3)
N1 C7 C6 122.7(2)
C8 C7 C6 129.7(2)
N3 C8 C7 105.7(2)
N3 C8 H8A 127.2
C7 C8 H8A 127.2
N3 C9 S1 113.0(2)
N3 C9 H9A 109.0
S1 C9 H9A 109.0
N3 C9 H9B 109.0
S1 C9 H9B 109.0
H9A C9 H9B 107.8
S1 C10 H10B 109.5
S1 C10 H10C 109.5
H10B C10 H10C 109.5
S1 C10 H10D 109.5
H10B C10 H10D 109.5
H10C C10 H10D 109.5

loop_
_geom_bond_atom_site_label_1
_geom_bond_atom_site_label_2
_geom_bond_distance
Br1 C3 1.898(3)
S1 C9 1.795(3)
S1 C10 1.798(4)
N1 N2 1.317(3)
N1 C7 1.357(4)
N2 N3 1.349(3)
N3 C8 1.336(4)
N3 C9 1.459(4)
C1 C2 1.380(4)
C1 C6 1.394(4)
C1 H1A 0.9300
C2 C3 1.386(4)
C2 H2A 0.9300
C3 C4 1.377(4)
C4 C5 1.374(4)
C4 H4A 0.9300
C5 C6 1.394(4)
C5 H5A 0.9300
C6 C7 1.460(4)
C7 C8 1.370(4)
C8 H8A 0.9300
C9 H9A 0.9700
C9 H9B 0.9700
C10 H10B 0.9600
C10 H10C 0.9600
C10 H10D 0.9600

loop_
_geom_torsion_atom_site_label_1
_geom_torsion_atom_site_label_2
_geom_torsion_atom_site_label_3
_geom_torsion_atom_site_label_4
_geom_torsion
C7 N1 N2 N3 0.1(3)
N1 N2 N3 C8 -0.2(3)
N1 N2 N3 C9 176.6(3)
C6 C1 C2 C3 0.2(4)
C1 C2 C3 C4 -0.9(4)
C1 C2 C3 Br1 179.0(2)
C2 C3 C4 C5 1.0(4)
Br1 C3 C4 C5 -178.8(2)
C3 C4 C5 C6 -0.5(4)
C2 C1 C6 C5 0.3(4)
C2 C1 C6 C7 179.5(3)
C4 C5 C6 C1 -0.1(4)
C4 C5 C6 C7 -179.3(3)
N2 N1 C7 C8 0.1(3)
N2 N1 C7 C6 179.5(2)
C1 C6 C7 N1 -152.8(3)
C5 C6 C7 N1 26.4(4)
C1 C6 C7 C8 26.4(5)
C5 C6 C7 C8 -154.3(3)
N2 N3 C8 C7 0.2(3)
C9 N3 C8 C7 -176.2(3)
N1 C7 C8 N3 -0.2(3)
C6 C7 C8 N3 -179.5(3)
C8 N3 C9 S1 81.6(3)
N2 N3 C9 S1 -94.6(3)
C10 S1 C9 N3 82.8(2)
